data_2214225
loop_
_publ_author_name
'Zhi-Xin Miao '
'Min Shao'
'Ming-Xing Li'

_publ_section_title
;
 Bis(5-aminoisoquinoline)diazidozinc(II)
;
_journal_coeditor_code HB2440
_journal_issue 7
_journal_name_full 'Acta Crystallographica Section E'
_journal_page_first m1808
_journal_page_last m1808
_journal_paper_doi 10.1107/S1600536807026700
_journal_volume 63
_journal_year 2007
_chemical_formula_iupac '[Zn (N3)2 (C9 H8 N2)2]'
_chemical_formula_moiety 'C18 H16 N10 Zn'
_chemical_formula_sum 'C18 H16 N10 Zn'
_chemical_formula_weight 437.78
_chemical_name_systematic
;
Bis(5-aminoisoquinoline)diazidozinc(II)
;
_space_group_IT_number 61
_symmetry_cell_setting orthorhombic
_symmetry_space_group_name_Hall '-P 2ac 2ab'
_symmetry_space_group_name_H-M 'P b c a'
_atom_sites_solution_hydrogens geom
_atom_sites_solution_primary direct
_atom_sites_solution_secondary difmap
_audit_creation_method SHELXL-97
_cell_angle_alpha 90.00
_cell_angle_beta 90.00
_cell_angle_gamma 90.00
_cell_formula_units_Z 8
_cell_length_a 14.4330(4)
_cell_length_b 16.0837(4)
_cell_length_c 16.4677(5)
_cell_measurement_reflns_used 5531
_cell_measurement_temperature 273(2)
_cell_measurement_theta_max 23.62
_cell_measurement_theta_min 2.82
_cell_volume 3822.75(18)
_computing_cell_refinement 'SAINT (Bruker, 2000)'
_computing_data_collection 'SMART (Bruker, 2000)'
_computing_data_reduction SAINT
_computing_molecular_graphics 'SHELXTL (Sheldrick, 2000)'
_computing_publication_material SHELXTL
_computing_structure_refinement 'SHELXL97 (Sheldrick, 1997)'
_computing_structure_solution 'SHELXS97 (Sheldrick, 1997)'
_diffrn_ambient_temperature 273(2)
_diffrn_measured_fraction_theta_full 0.993
_diffrn_measured_fraction_theta_max 0.993
_diffrn_measurement_device_type 'Bruker SMART CCD'
_diffrn_measurement_method \w
_diffrn_radiation_monochromator graphite
_diffrn_radiation_source 'fine-focus sealed tube'
_diffrn_radiation_type MoK\a
_diffrn_radiation_wavelength 0.71073
_diffrn_reflns_av_R_equivalents 0.0363
_diffrn_reflns_av_sigmaI/netI 0.0228
_diffrn_reflns_limit_h_max 17
_diffrn_reflns_limit_h_min -17
_diffrn_reflns_limit_k_max 18
_diffrn_reflns_limit_k_min -19
_diffrn_reflns_limit_l_max 18
_diffrn_reflns_limit_l_min -19
_diffrn_reflns_number 22267
_diffrn_reflns_theta_full 25.00
_diffrn_reflns_theta_max 25.00
_diffrn_reflns_theta_min 2.26
_exptl_absorpt_coefficient_mu 1.313
_exptl_absorpt_correction_T_max 0.880
_exptl_absorpt_correction_T_min 0.779
_exptl_absorpt_correction_type multi-scan
_exptl_absorpt_process_details '(SADABS; Sheldrick, 1996)'
_exptl_crystal_colour light-yellow
_exptl_crystal_density_diffrn 1.521
_exptl_crystal_density_method 'not measured'
_exptl_crystal_description block
_exptl_crystal_F_000 1792
_exptl_crystal_size_max 0.20
_exptl_crystal_size_mid 0.20
_exptl_crystal_size_min 0.10
_refine_diff_density_max 0.273
_refine_diff_density_min -0.283
_refine_ls_extinction_method none
_refine_ls_goodness_of_fit_ref 1.024
_refine_ls_hydrogen_treatment constr
_refine_ls_matrix_type full
_refine_ls_number_parameters 262
_refine_ls_number_reflns 3338
_refine_ls_number_restraints 0
_refine_ls_restrained_S_all 1.024
_refine_ls_R_factor_all 0.0459
_refine_ls_R_factor_gt 0.0293
_refine_ls_shift/su_max 0.001
_refine_ls_shift/su_mean 0.000
_refine_ls_structure_factor_coef Fsqd
_refine_ls_weighting_details 'calc w=1/[\s^2^(Fo^2^)+(0.0317P)^2^+1.8397P] where P=(Fo^2^+2Fc^2^)/3'
_refine_ls_weighting_scheme calc
_refine_ls_wR_factor_gt 0.0680
_refine_ls_wR_factor_ref 0.0765
_reflns_number_gt 2560
_reflns_number_total 3338
_reflns_threshold_expression I>\2s(I)
_cod_data_source_file hb2440.cif
_cod_data_source_block I
_cod_database_code 2214225
_cod_database_fobs_code 2214225

loop_
_symmetry_equiv_pos_as_xyz
'x, y, z'
'-x+1/2, -y, z+1/2'
'-x, y+1/2, -z+1/2'
'x+1/2, -y+1/2, -z'
'-x, -y, -z'
'x-1/2, y, -z-1/2'
'x, -y-1/2, z-1/2'
'-x-1/2, y-1/2, z'

loop_
_atom_site_type_symbol
_atom_site_label
_atom_site_fract_x
_atom_site_fract_y
_atom_site_fract_z
_atom_site_U_iso_or_equiv
_atom_site_adp_type
_atom_site_calc_flag
_atom_site_refinement_flags
_atom_site_occupancy
Zn Zn1 0.94645(2) 0.032733(17) 0.680773(16) 0.04710(11) Uani d . 1
C C1 0.89609(17) 0.02149(15) 0.85389(15) 0.0470(6) Uani d . 1
H H1 0.8616 -0.0239 0.8364 0.056 Uiso calc R 1
C C2 0.89393(16) 0.04197(14) 0.93744(14) 0.0435(6) Uani d . 1
C C3 0.83983(19) -0.00398(18) 0.99208(17) 0.0609(7) Uani d . 1
H H3 0.8046 -0.0488 0.9742 0.073 Uiso calc R 1
C C4 0.8399(2) 0.01836(18) 1.07239(17) 0.0651(8) Uani d . 1
H H4 0.8037 -0.0112 1.1092 0.078 Uiso calc R 1
C C5 0.89341(19) 0.08466(17) 1.09951(16) 0.0574(7) Uani d . 1
H H5 0.8923 0.0981 1.1544 0.069 Uiso calc R 1
C C6 0.94764(17) 0.13088(15) 1.04849(15) 0.0490(6) Uani d . 1
C C7 0.94798(16) 0.11029(14) 0.96325(14) 0.0415(5) Uani d . 1
C C8 0.99863(18) 0.15350(15) 0.90421(15) 0.0507(6) Uani d . 1
H H8 1.0346 0.1990 0.9192 0.061 Uiso calc R 1
C C9 0.99554(19) 0.12939(15) 0.82568(15) 0.0517(6) Uani d . 1
H H9 1.0298 0.1591 0.7877 0.062 Uiso calc R 1
C C10 0.80985(18) 0.16731(15) 0.64571(14) 0.0496(6) Uani d . 1
H H10 0.7998 0.1662 0.7015 0.060 Uiso calc R 1
C C11 0.76044(17) 0.22168(14) 0.60011(14) 0.0457(6) Uani d . 1
H H11 0.7184 0.2573 0.6250 0.055 Uiso calc R 1
C C12 0.77234(16) 0.22461(13) 0.51551(13) 0.0393(5) Uani d . 1
C C13 0.72056(17) 0.27742(14) 0.46242(14) 0.0435(6) Uani d . 1
C C14 0.73427(19) 0.26955(16) 0.38043(15) 0.0558(7) Uani d . 1
H H14 0.6997 0.3025 0.3453 0.067 Uiso calc R 1
C C15 0.7983(2) 0.21394(17) 0.34800(16) 0.0631(8) Uani d . 1
H H15 0.8048 0.2102 0.2919 0.076 Uiso calc R 1
C C16 0.85134(19) 0.16508(16) 0.39660(15) 0.0557(7) Uani d . 1
H H16 0.8955 0.1296 0.3745 0.067 Uiso calc R 1
C C17 0.83801(16) 0.16920(14) 0.48121(13) 0.0412(5) Uani d . 1
C C18 0.88677(17) 0.11636(14) 0.53447(15) 0.0474(6) Uani d . 1
H H18 0.9309 0.0808 0.5124 0.057 Uiso calc R 1
N N1 0.89962(19) -0.08021(14) 0.66187(14) 0.0667(7) Uani d . 1
N N2 0.91573(16) -0.13681(14) 0.70470(13) 0.0548(6) Uani d . 1
N N3 0.9294(2) -0.19444(16) 0.74305(16) 0.0981(11) Uani d . 1
N N4 1.07524(17) 0.04730(15) 0.64174(15) 0.0639(6) Uani d . 1
N N5 1.13908(18) 0.03513(14) 0.68614(14) 0.0574(6) Uani d . 1
N N6 1.2017(2) 0.0247(2) 0.72680(17) 0.0886(9) Uani d . 1
N N7 0.94411(13) 0.06303(12) 0.79965(12) 0.0447(5) Uani d . 1
N N8 0.99928(17) 0.19602(15) 1.07584(13) 0.0684(7) Uani d . 1
H H8A 0.9983 0.2091 1.1265 0.082 Uiso calc R 1
H H8B 1.0328 0.2241 1.0425 0.082 Uiso calc R 1
N N9 0.87372(14) 0.11419(11) 0.61346(11) 0.0447(5) Uani d . 1
N N10 0.65323(15) 0.32964(13) 0.49322(13) 0.0568(6) Uani d . 1
H H10A 0.6189 0.3580 0.4608 0.068 Uiso calc R 1
H H10B 0.6456 0.3338 0.5449 0.068 Uiso calc R 1

loop_
_atom_site_aniso_label
_atom_site_aniso_U_11
_atom_site_aniso_U_22
_atom_site_aniso_U_33
_atom_site_aniso_U_12
_atom_site_aniso_U_13
_atom_site_aniso_U_23
Zn1 0.0574(2) 0.04234(17) 0.04158(18) 0.00293(13) -0.00621(13) 0.00430(12)
C1 0.0435(14) 0.0449(14) 0.0526(16) -0.0007(11) -0.0049(12) 0.0029(11)
C2 0.0377(13) 0.0431(13) 0.0495(15) 0.0018(11) 0.0000(11) 0.0102(11)
C3 0.0577(17) 0.0577(16) 0.0674(19) -0.0124(14) 0.0064(14) 0.0087(14)
C4 0.0646(19) 0.0693(19) 0.0614(19) -0.0035(15) 0.0146(15) 0.0156(15)
C5 0.0613(17) 0.0665(18) 0.0443(15) 0.0104(15) 0.0089(13) 0.0099(13)
C6 0.0482(14) 0.0503(15) 0.0484(15) 0.0069(12) -0.0036(12) 0.0027(12)
C7 0.0375(12) 0.0429(13) 0.0442(14) 0.0045(11) -0.0029(10) 0.0052(10)
C8 0.0554(16) 0.0467(14) 0.0502(16) -0.0116(12) -0.0006(12) 0.0022(12)
C9 0.0615(17) 0.0483(15) 0.0454(15) -0.0086(13) 0.0026(12) 0.0048(12)
C10 0.0606(16) 0.0529(15) 0.0353(13) 0.0029(13) 0.0003(12) 0.0017(11)
C11 0.0507(15) 0.0467(14) 0.0397(13) 0.0051(11) 0.0006(11) -0.0031(11)
C12 0.0409(13) 0.0364(12) 0.0405(13) -0.0052(10) -0.0026(10) 0.0010(10)
C13 0.0470(14) 0.0418(13) 0.0418(14) -0.0032(11) -0.0027(11) 0.0012(11)
C14 0.0693(18) 0.0540(16) 0.0440(15) 0.0074(14) -0.0073(13) 0.0095(12)
C15 0.089(2) 0.0653(18) 0.0347(14) 0.0120(16) 0.0043(14) 0.0037(13)
C16 0.0677(18) 0.0547(16) 0.0448(15) 0.0113(13) 0.0079(13) 0.0024(12)
C17 0.0467(14) 0.0388(13) 0.0382(13) -0.0028(11) -0.0007(11) 0.0024(10)
C18 0.0510(15) 0.0436(14) 0.0477(15) 0.0036(11) 0.0006(11) 0.0014(11)
N1 0.0943(19) 0.0471(14) 0.0588(14) -0.0042(13) -0.0196(13) 0.0005(12)
N2 0.0735(15) 0.0459(13) 0.0449(13) -0.0026(11) 0.0015(11) -0.0107(11)
N3 0.184(3) 0.0486(15) 0.0620(16) 0.0097(18) -0.0026(19) 0.0045(14)
N4 0.0618(15) 0.0745(16) 0.0554(15) 0.0016(13) 0.0062(12) 0.0147(12)
N5 0.0574(15) 0.0640(15) 0.0506(14) -0.0022(12) 0.0126(13) 0.0046(12)
N6 0.0590(17) 0.138(3) 0.0689(18) 0.0028(17) 0.0005(14) 0.0083(17)
N7 0.0482(12) 0.0424(11) 0.0435(11) 0.0007(9) -0.0049(9) 0.0042(9)
N8 0.0839(18) 0.0761(16) 0.0451(13) -0.0167(14) -0.0014(12) -0.0071(12)
N9 0.0529(12) 0.0421(11) 0.0391(12) 0.0009(9) -0.0047(9) 0.0039(9)
N10 0.0636(14) 0.0598(13) 0.0471(12) 0.0182(11) -0.0054(11) 0.0047(10)

loop_
_atom_type_symbol
_atom_type_description
_atom_type_scat_dispersion_real
_atom_type_scat_dispersion_imag
_atom_type_scat_source
C C 0.0033 0.0016 'International Tables Vol C Tables 4.2.6.8 and 6.1.1.4'
H H 0.0000 0.0000 'International Tables Vol C Tables 4.2.6.8 and 6.1.1.4'
N N 0.0061 0.0033 'International Tables Vol C Tables 4.2.6.8 and 6.1.1.4'
Zn Zn 0.2839 1.4301 'International Tables Vol C Tables 4.2.6.8 and 6.1.1.4'

loop_
_geom_angle_atom_site_label_1
_geom_angle_atom_site_label_2
_geom_angle_atom_site_label_3
_geom_angle
_geom_angle_publ_flag
N1 Zn1 N4 112.41(11) n
N1 Zn1 N9 109.61(9) n
N4 Zn1 N9 103.52(9) n
N1 Zn1 N7 111.81(9) n
N4 Zn1 N7 107.58(9) n
N9 Zn1 N7 111.63(8) n
N7 C1 C2 123.7(2) ?
N7 C1 H1 118.2 ?
C2 C1 H1 118.2 ?
C3 C2 C7 121.6(2) ?
C3 C2 C1 120.9(2) ?
C7 C2 C1 117.5(2) ?
C4 C3 C2 118.8(3) ?
C4 C3 H3 120.6 ?
C2 C3 H3 120.6 ?
C3 C4 C5 120.7(3) ?
C3 C4 H4 119.6 ?
C5 C4 H4 119.6 ?
C6 C5 C4 122.5(3) ?
C6 C5 H5 118.7 ?
C4 C5 H5 118.7 ?
N8 C6 C5 121.9(2) ?
N8 C6 C7 119.8(2) ?
C5 C6 C7 118.4(2) ?
C8 C7 C2 117.7(2) ?
C8 C7 C6 124.3(2) ?
C2 C7 C6 118.0(2) ?
C9 C8 C7 120.3(2) ?
C9 C8 H8 119.8 ?
C7 C8 H8 119.8 ?
C8 C9 N7 122.8(2) ?
C8 C9 H9 118.6 ?
N7 C9 H9 118.6 ?
C11 C10 N9 122.9(2) ?
C11 C10 H10 118.5 ?
N9 C10 H10 118.5 ?
C10 C11 C12 120.5(2) ?
C10 C11 H11 119.8 ?
C12 C11 H11 119.8 ?
C11 C12 C17 117.1(2) ?
C11 C12 C13 124.2(2) ?
C17 C12 C13 118.6(2) ?
C14 C13 N10 121.3(2) ?
C14 C13 C12 118.2(2) ?
N10 C13 C12 120.3(2) ?
C13 C14 C15 122.2(2) ?
C13 C14 H14 118.9 ?
C15 C14 H14 118.9 ?
C16 C15 C14 121.3(2) ?
C16 C15 H15 119.3 ?
C14 C15 H15 119.3 ?
C15 C16 C17 118.6(2) ?
C15 C16 H16 120.7 ?
C17 C16 H16 120.7 ?
C16 C17 C18 121.3(2) ?
C16 C17 C12 121.0(2) ?
C18 C17 C12 117.7(2) ?
N9 C18 C17 124.1(2) ?
N9 C18 H18 118.0 ?
C17 C18 H18 118.0 ?
N2 N1 Zn1 123.62(19) y
N3 N2 N1 176.3(3) ?
N5 N4 Zn1 120.44(19) y
N6 N5 N4 177.9(3) n
C1 N7 C9 118.0(2) ?
C1 N7 Zn1 123.09(17) n
C9 N7 Zn1 118.89(16) n
C6 N8 H8A 120.0 ?
C6 N8 H8B 120.0 ?
H8A N8 H8B 120.0 ?
C18 N9 C10 117.7(2) ?
C18 N9 Zn1 119.19(16) ?
C10 N9 Zn1 123.08(15) ?
C13 N10 H10A 120.0 ?
C13 N10 H10B 120.0 ?
H10A N10 H10B 120.0 ?

loop_
_geom_bond_atom_site_label_1
_geom_bond_atom_site_label_2
_geom_bond_distance
_geom_bond_publ_flag
Zn1 N1 1.963(2) y
Zn1 N4 1.981(2) y
Zn1 N9 2.0118(19) y
Zn1 N7 2.018(2) y
C1 N7 1.313(3) ?
C1 C2 1.415(3) ?
C1 H1 0.9300 ?
C2 C3 1.402(3) ?
C2 C7 1.413(3) ?
C3 C4 1.370(4) ?
C3 H3 0.9300 ?
C4 C5 1.391(4) ?
C4 H4 0.9300 ?
C5 C6 1.368(3) ?
C5 H5 0.9300 ?
C6 N8 1.362(3) ?
C6 C7 1.442(3) ?
C7 C8 1.401(3) ?
C8 C9 1.351(3) ?
C8 H8 0.9300 ?
C9 N7 1.369(3) ?
C9 H9 0.9300 ?
C10 C11 1.356(3) ?
C10 N9 1.364(3) ?
C10 H10 0.9300 ?
C11 C12 1.404(3) ?
C11 H11 0.9300 ?
C12 C17 1.418(3) ?
C12 C13 1.430(3) ?
C13 C14 1.370(3) ?
C13 N10 1.381(3) ?
C14 C15 1.392(4) ?
C14 H14 0.9300 ?
C15 C16 1.358(4) ?
C15 H15 0.9300 ?
C16 C17 1.408(3) ?
C16 H16 0.9300 ?
C17 C18 1.409(3) ?
C18 N9 1.315(3) ?
C18 H18 0.9300 ?
N1 N2 1.175(3) ?
N2 N3 1.139(3) ?
N4 N5 1.193(3) ?
N5 N6 1.137(3) ?
N8 H8A 0.8600 ?
N8 H8B 0.8600 ?
N10 H10A 0.8600 ?
N10 H10B 0.8600 ?

loop_
_geom_hbond_atom_site_label_D
_geom_hbond_atom_site_label_H
_geom_hbond_atom_site_label_A
_geom_hbond_site_symmetry_A
_geom_hbond_distance_DH
_geom_hbond_distance_HA
_geom_hbond_distance_DA
_geom_hbond_angle_DHA
N10 H10B N1 8_765 0.86 2.46 3.225(3) 148
N10 H10A N4 4_456 0.86 2.36 3.182(3) 160
N8 H8B N10 6_657 0.86 2.50 3.294(3) 154
N8 H8A N3 5_757 0.86 2.40 3.155(4) 147
